data_1529364
loop_
_publ_author_name
'Andrella, Nicholas O.'
'Sicard, Alexandre J.'
'Gorelsky, Serge I.'
'Korobkov, Ilia'
'Baker, R. Tom'

_publ_section_title
;
 A T-shaped Ni[\k2-(CF2)4--] NHC complex: unusual Csp3--F and M--CFbond
 functionalization reactions
;
_journal_issue 11
_journal_name_full 'Chem. Sci.'
_journal_page_first 6392
_journal_paper_doi 10.1039/C5SC01886B
_journal_volume 6
_journal_year 2015
_chemical_formula_sum 'C24 H41 F8 N2 Ni O3 P'
_chemical_formula_weight 647.27
_chemical_name_common 'Ni[k2-(CF2)4-](ItBu)[P(OiPr)3]2 '
_chemical_name_systematic
; 
 ? 
;
_space_group_IT_number 14
_symmetry_cell_setting monoclinic
_symmetry_space_group_name_Hall '-P 2ybc'
_symmetry_space_group_name_H-M 'P 1 21/c 1'
_atom_sites_solution_hydrogens geom
_atom_sites_solution_primary direct
_atom_sites_solution_secondary difmap
_audit_creation_method SHELXL-97
_audit_update_record
;
2015-02-17 deposited with the CCDC.
2015-07-28 downloaded from the CCDC.
;
_cell_angle_alpha 90.00
_cell_angle_beta 92.862(4)
_cell_angle_gamma 90.00
_cell_formula_units_Z 4
_cell_length_a 15.5474(12)
_cell_length_b 9.9548(8)
_cell_length_c 19.6379(15)
_cell_measurement_reflns_used 9866
_cell_measurement_temperature 200(2)
_cell_measurement_theta_max 28.40
_cell_measurement_theta_min 2.43
_cell_volume 3035.6(4)
_computing_cell_refinement 'APEX II, Bruker (2009)'
_computing_data_collection 'APEX II, Bruker (2009)'
_computing_data_reduction 'XPREP, Bruker (2009)'
_computing_molecular_graphics 'SHELXTL, Bruker (2004)'
_computing_publication_material 'SHELXTL, Bruker (2004)'
_computing_structure_refinement 'SHELXL-97 (Sheldrick, 2008)'
_computing_structure_solution 'SHELXS-97 (Sheldrick, 2008)'
_diffrn_ambient_temperature 200(2)
_diffrn_measured_fraction_theta_full 0.985
_diffrn_measured_fraction_theta_max 0.985
_diffrn_measurement_device_type 'Bruker APEX-II CCD'
_diffrn_measurement_method '\f and \w scans'
_diffrn_radiation_monochromator graphite
_diffrn_radiation_source 'fine-focus sealed tube'
_diffrn_radiation_type MoK\a
_diffrn_radiation_wavelength 0.71073
_diffrn_reflns_av_R_equivalents 0.0226
_diffrn_reflns_av_sigmaI/netI 0.0215
_diffrn_reflns_limit_h_max 20
_diffrn_reflns_limit_h_min -20
_diffrn_reflns_limit_k_max 13
_diffrn_reflns_limit_k_min -13
_diffrn_reflns_limit_l_max 26
_diffrn_reflns_limit_l_min -25
_diffrn_reflns_number 29150
_diffrn_reflns_theta_full 28.47
_diffrn_reflns_theta_max 28.47
_diffrn_reflns_theta_min 2.08
_exptl_absorpt_coefficient_mu 0.768
_exptl_absorpt_correction_T_max 0.9271
_exptl_absorpt_correction_T_min 0.8805
_exptl_absorpt_correction_type multi-scan
_exptl_absorpt_process_details 'SADABS, Bruker (2003)'
_exptl_crystal_colour colourless
_exptl_crystal_density_diffrn 1.416
_exptl_crystal_density_meas ?
_exptl_crystal_density_method 'not measured'
_exptl_crystal_description block
_exptl_crystal_F_000 1352
_exptl_crystal_size_max 0.17
_exptl_crystal_size_mid 0.12
_exptl_crystal_size_min 0.10
_refine_diff_density_max 0.944
_refine_diff_density_min -0.261
_refine_diff_density_rms 0.053
_refine_ls_extinction_method none
_refine_ls_goodness_of_fit_ref 1.011
_refine_ls_hydrogen_treatment constr
_refine_ls_matrix_type full
_refine_ls_number_parameters 352
_refine_ls_number_reflns 7565
_refine_ls_number_restraints 0
_refine_ls_restrained_S_all 1.011
_refine_ls_R_factor_all 0.0399
_refine_ls_R_factor_gt 0.0326
_refine_ls_shift/su_max 0.001
_refine_ls_shift/su_mean 0.000
_refine_ls_structure_factor_coef Fsqd
_refine_ls_weighting_details 'calc w=1/[\s^2^(Fo^2^)+(0.0478P)^2^+1.3213P] where P=(Fo^2^+2Fc^2^)/3'
_refine_ls_weighting_scheme calc
_refine_ls_wR_factor_gt 0.0838
_refine_ls_wR_factor_ref 0.0880
_reflns_number_gt 6509
_reflns_number_total 7565
_reflns_threshold_expression >2sigma(I)
_cod_data_source_file c5sc01886b2.cif
_cod_data_source_block tb060
_cod_depositor_comments
;
The following automatic conversions were performed:

'_symmetry_cell_setting' value 'Monoclinic' changed to 'monoclinic'
according to
/usr/data/users/saulius/crontab/automatic-downloads/rss-feeds/RSC/lib/dictionaries/cif_core.dic
dictionary named 'cif_core.dic' version 2.4.2 from 2011-04-26.

'_exptl_crystal_density_meas' value 'n/a' was changed to '?' - the
value is perceived as not measured.

Automatic conversion script
Id: cif_fix_values 3271 2015-04-21 07:52:19Z andrius 

 Adding full bibliography for 1529364--1529368.cif.
;
_cod_original_sg_symbol_H-M P2(1)/c
_cod_database_code 1529364

loop_
_symmetry_equiv_pos_as_xyz
'x, y, z'
'-x, y+1/2, -z+1/2'
'-x, -y, -z'
'x, -y-1/2, z-1/2'

loop_
_atom_site_label
_atom_site_type_symbol
_atom_site_fract_x
_atom_site_fract_y
_atom_site_fract_z
_atom_site_U_iso_or_equiv
_atom_site_adp_type
_atom_site_occupancy
_atom_site_symmetry_multiplicity
_atom_site_calc_flag
_atom_site_refinement_flags
Ni1 Ni 0.248830(12) 0.010469(17) 0.469561(9) 0.01878(6) Uani 1 1 d .
P1 P 0.25514(3) -0.02745(4) 0.35878(2) 0.02455(9) Uani 1 1 d .
O1 O 0.27636(10) 0.09699(13) 0.31135(7) 0.0436(3) Uani 1 1 d .
O2 O 0.33532(9) -0.12169(14) 0.34828(7) 0.0416(3) Uani 1 1 d .
O3 O 0.17640(9) -0.08814(14) 0.31378(6) 0.0417(3) Uani 1 1 d .
N1 N 0.30899(8) 0.29244(12) 0.46353(7) 0.0267(3) Uani 1 1 d .
N2 N 0.17041(8) 0.28558(12) 0.45816(7) 0.0258(3) Uani 1 1 d .
C1 C 0.24405(11) 0.03415(16) 0.56815(8) 0.0282(3) Uani 1 1 d .
C2 C 0.27647(12) -0.09003(18) 0.60747(8) 0.0333(4) Uani 1 1 d .
C3 C 0.25013(12) -0.21065(16) 0.56478(9) 0.0327(4) Uani 1 1 d .
C4 C 0.26783(10) -0.17831(15) 0.49088(8) 0.0259(3) Uani 1 1 d .
F1 F 0.28749(10) 0.14176(11) 0.59781(6) 0.0532(3) Uani 1 1 d .
F2 F 0.16000(8) 0.05230(14) 0.58774(6) 0.0511(3) Uani 1 1 d .
F3 F 0.36373(7) -0.08705(13) 0.61351(6) 0.0476(3) Uani 1 1 d .
F4 F 0.24911(9) -0.09980(13) 0.67190(5) 0.0505(3) Uani 1 1 d .
F5 F 0.28683(10) -0.32502(11) 0.58923(6) 0.0556(3) Uani 1 1 d .
F6 F 0.16341(8) -0.22813(14) 0.56944(7) 0.0554(3) Uani 1 1 d .
F7 F 0.35386(7) -0.21256(11) 0.48508(6) 0.0425(3) Uani 1 1 d .
F8 F 0.22444(9) -0.27503(10) 0.45164(6) 0.0463(3) Uani 1 1 d .
C5 C 0.24145(9) 0.20473(14) 0.46019(7) 0.0215(3) Uani 1 1 d .
C6 C 0.27993(12) 0.42375(16) 0.46442(11) 0.0375(4) Uani 1 1 d .
H6A H 0.3147 0.5022 0.4668 0.045 Uiso 1 1 calc R
C7 C 0.19437(12) 0.41979(16) 0.46133(11) 0.0369(4) Uani 1 1 d .
H7A H 0.1566 0.4949 0.4613 0.044 Uiso 1 1 calc R
C8 C 0.40407(10) 0.26603(16) 0.46752(9) 0.0309(3) Uani 1 1 d .
C9 C 0.44292(14) 0.3320(2) 0.40601(13) 0.0512(5) Uani 1 1 d .
H9A H 0.4188 0.2903 0.3641 0.077 Uiso 1 1 calc R
H9B H 0.5056 0.3200 0.4089 0.077 Uiso 1 1 calc R
H9C H 0.4293 0.4281 0.4056 0.077 Uiso 1 1 calc R
C10 C 0.44134(14) 0.3302(3) 0.53377(12) 0.0530(5) Uani 1 1 d .
H10A H 0.4156 0.2878 0.5729 0.079 Uiso 1 1 calc R
H10B H 0.4283 0.4265 0.5335 0.079 Uiso 1 1 calc R
H10C H 0.5039 0.3173 0.5371 0.079 Uiso 1 1 calc R
C11 C 0.42520(12) 0.11836(18) 0.46708(13) 0.0454(5) Uani 1 1 d .
H11A H 0.4016 0.0779 0.4247 0.068 Uiso 1 1 calc R
H11B H 0.3999 0.0746 0.5061 0.068 Uiso 1 1 calc R
H11C H 0.4878 0.1065 0.4702 0.068 Uiso 1 1 calc R
C12 C 0.07691(10) 0.24953(17) 0.45336(9) 0.0284(3) Uani 1 1 d .
C13 C 0.03688(12) 0.2893(2) 0.52010(10) 0.0416(4) Uani 1 1 d .
H13A H 0.0644 0.2384 0.5579 0.062 Uiso 1 1 calc R
H13B H -0.0249 0.2695 0.5170 0.062 Uiso 1 1 calc R
H13C H 0.0455 0.3857 0.5282 0.062 Uiso 1 1 calc R
C14 C 0.03458(12) 0.3285(2) 0.39350(10) 0.0421(4) Uani 1 1 d .
H14A H 0.0603 0.3015 0.3511 0.063 Uiso 1 1 calc R
H14B H 0.0437 0.4248 0.4010 0.063 Uiso 1 1 calc R
H14C H -0.0273 0.3094 0.3903 0.063 Uiso 1 1 calc R
C15 C 0.06435(11) 0.10096(18) 0.43960(10) 0.0356(4) Uani 1 1 d .
H15A H 0.0897 0.0775 0.3965 0.053 Uiso 1 1 calc R
H15B H 0.0027 0.0802 0.4367 0.053 Uiso 1 1 calc R
H15C H 0.0926 0.0490 0.4767 0.053 Uiso 1 1 calc R
C16 C 0.21791(17) 0.1698(2) 0.26592(10) 0.0495(5) Uani 1 1 d .
H16A H 0.1585 0.1593 0.2824 0.059 Uiso 1 1 calc R
C17 C 0.24182(19) 0.3168(2) 0.27005(12) 0.0594(6) Uani 1 1 d .
H17A H 0.2399 0.3474 0.3174 0.089 Uiso 1 1 calc R
H17B H 0.2009 0.3692 0.2412 0.089 Uiso 1 1 calc R
H17C H 0.3001 0.3291 0.2542 0.089 Uiso 1 1 calc R
C18 C 0.2186(2) 0.1142(3) 0.19474(11) 0.0724(8) Uani 1 1 d .
H18A H 0.2022 0.0192 0.1952 0.109 Uiso 1 1 calc R
H18B H 0.2766 0.1231 0.1777 0.109 Uiso 1 1 calc R
H18C H 0.1776 0.1642 0.1649 0.109 Uiso 1 1 calc R
C19 C 0.36921(15) -0.1631(2) 0.28362(11) 0.0518(5) Uani 1 1 d .
H19A H 0.3237 -0.1535 0.2461 0.062 Uiso 1 1 calc R
C20 C 0.39337(19) -0.3089(3) 0.29247(14) 0.0711(8) Uani 1 1 d .
H20A H 0.3417 -0.3616 0.3008 0.107 Uiso 1 1 calc R
H20B H 0.4350 -0.3183 0.3313 0.107 Uiso 1 1 calc R
H20C H 0.4191 -0.3415 0.2510 0.107 Uiso 1 1 calc R
C21 C 0.4451(2) -0.0757(4) 0.2694(2) 0.1040(13) Uani 1 1 d .
H21A H 0.4261 0.0177 0.2640 0.156 Uiso 1 1 calc R
H21B H 0.4706 -0.1058 0.2274 0.156 Uiso 1 1 calc R
H21C H 0.4881 -0.0820 0.3075 0.156 Uiso 1 1 calc R
C22 C 0.10968(12) -0.1791(2) 0.33257(9) 0.0384(4) Uani 1 1 d .
H22A H 0.1041 -0.1766 0.3831 0.046 Uiso 1 1 calc R
C23 C 0.02740(17) -0.1293(3) 0.29692(13) 0.0705(8) Uani 1 1 d .
H23A H 0.0148 -0.0385 0.3128 0.106 Uiso 1 1 calc R
H23B H -0.0201 -0.1895 0.3072 0.106 Uiso 1 1 calc R
H23C H 0.0342 -0.1277 0.2476 0.106 Uiso 1 1 calc R
C24 C 0.1322(2) -0.3197(2) 0.31064(13) 0.0674(7) Uani 1 1 d .
H24A H 0.1859 -0.3481 0.3348 0.101 Uiso 1 1 calc R
H24B H 0.1398 -0.3209 0.2614 0.101 Uiso 1 1 calc R
H24C H 0.0857 -0.3813 0.3215 0.101 Uiso 1 1 calc R

loop_
_atom_site_aniso_label
_atom_site_aniso_U_11
_atom_site_aniso_U_22
_atom_site_aniso_U_33
_atom_site_aniso_U_23
_atom_site_aniso_U_13
_atom_site_aniso_U_12
Ni1 0.02229(10) 0.01450(9) 0.01972(10) -0.00006(6) 0.00291(7) -0.00032(7)
P1 0.0311(2) 0.02228(18) 0.02061(18) 0.00039(14) 0.00421(15) -0.00325(15)
O1 0.0575(9) 0.0384(7) 0.0350(7) 0.0104(5) 0.0031(6) -0.0094(6)
O2 0.0453(8) 0.0476(8) 0.0325(7) -0.0103(6) 0.0090(6) 0.0089(6)
O3 0.0485(8) 0.0501(8) 0.0263(6) 0.0006(5) -0.0004(6) -0.0196(6)
N1 0.0242(6) 0.0167(6) 0.0393(8) -0.0016(5) 0.0008(5) -0.0016(5)
N2 0.0242(6) 0.0190(6) 0.0343(7) 0.0005(5) 0.0025(5) 0.0024(5)
C1 0.0348(8) 0.0255(7) 0.0247(7) -0.0008(6) 0.0047(6) 0.0027(6)
C2 0.0385(9) 0.0392(9) 0.0220(8) 0.0033(6) 0.0012(7) 0.0017(7)
C3 0.0381(9) 0.0255(8) 0.0345(9) 0.0102(6) 0.0020(7) 0.0002(7)
C4 0.0313(8) 0.0189(6) 0.0275(7) -0.0006(6) -0.0003(6) 0.0005(6)
F1 0.0917(10) 0.0374(6) 0.0303(6) -0.0113(5) -0.0007(6) -0.0133(6)
F2 0.0490(7) 0.0695(8) 0.0364(6) 0.0116(6) 0.0194(5) 0.0268(6)
F3 0.0370(6) 0.0597(7) 0.0447(6) -0.0020(5) -0.0118(5) 0.0026(5)
F4 0.0724(8) 0.0579(7) 0.0220(5) 0.0097(5) 0.0095(5) 0.0105(6)
F5 0.0887(10) 0.0302(5) 0.0476(7) 0.0184(5) -0.0003(6) 0.0112(6)
F6 0.0433(7) 0.0626(8) 0.0614(8) 0.0094(6) 0.0128(6) -0.0207(6)
F7 0.0407(6) 0.0427(6) 0.0447(6) 0.0060(5) 0.0100(5) 0.0183(5)
F8 0.0738(8) 0.0198(5) 0.0434(6) -0.0006(4) -0.0146(6) -0.0098(5)
C5 0.0222(7) 0.0185(6) 0.0240(7) 0.0001(5) 0.0023(5) -0.0003(5)
C6 0.0350(9) 0.0169(7) 0.0606(12) -0.0018(7) 0.0007(8) -0.0019(6)
C7 0.0359(9) 0.0171(7) 0.0577(12) -0.0016(7) 0.0026(8) 0.0047(6)
C8 0.0229(7) 0.0256(7) 0.0440(10) -0.0014(7) 0.0005(7) -0.0046(6)
C9 0.0366(10) 0.0498(12) 0.0683(14) 0.0141(10) 0.0145(10) -0.0047(9)
C10 0.0331(10) 0.0630(14) 0.0615(14) -0.0180(11) -0.0101(9) -0.0036(10)
C11 0.0234(8) 0.0270(8) 0.0857(16) 0.0031(9) 0.0039(9) 0.0009(7)
C12 0.0219(7) 0.0302(8) 0.0332(8) 0.0034(6) 0.0032(6) 0.0033(6)
C13 0.0342(9) 0.0497(11) 0.0417(10) -0.0006(8) 0.0105(8) 0.0110(8)
C14 0.0290(9) 0.0532(11) 0.0439(10) 0.0160(9) 0.0003(8) 0.0031(8)
C15 0.0246(8) 0.0338(8) 0.0486(11) -0.0017(7) 0.0039(7) -0.0043(7)
C16 0.0703(14) 0.0405(10) 0.0372(10) 0.0123(8) -0.0016(10) -0.0007(10)
C17 0.0932(19) 0.0361(10) 0.0492(12) 0.0121(9) 0.0075(12) -0.0006(11)
C18 0.127(3) 0.0586(14) 0.0309(11) 0.0119(10) -0.0043(13) -0.0134(16)
C19 0.0575(13) 0.0651(14) 0.0337(10) -0.0131(9) 0.0127(9) 0.0166(11)
C20 0.0770(18) 0.0672(16) 0.0673(16) -0.0288(13) -0.0143(14) 0.0291(14)
C21 0.098(3) 0.111(3) 0.109(3) -0.004(2) 0.075(2) -0.004(2)
C22 0.0419(10) 0.0447(10) 0.0284(8) -0.0032(7) 0.0008(7) -0.0157(8)
C23 0.0506(14) 0.107(2) 0.0516(14) -0.0148(14) -0.0183(11) -0.0062(14)
C24 0.108(2) 0.0395(11) 0.0545(14) -0.0118(10) 0.0031(14) -0.0211(13)

loop_
_atom_type_symbol
_atom_type_description
_atom_type_scat_dispersion_real
_atom_type_scat_dispersion_imag
_atom_type_scat_source
C C 0.0033 0.0016 'International Tables Vol C Tables 4.2.6.8 and 6.1.1.4'
H H 0.0000 0.0000 'International Tables Vol C Tables 4.2.6.8 and 6.1.1.4'
N N 0.0061 0.0033 'International Tables Vol C Tables 4.2.6.8 and 6.1.1.4'
O O 0.0106 0.0060 'International Tables Vol C Tables 4.2.6.8 and 6.1.1.4'
P P 0.1023 0.0942 'International Tables Vol C Tables 4.2.6.8 and 6.1.1.4'
F F 0.0171 0.0103 'International Tables Vol C Tables 4.2.6.8 and 6.1.1.4'
Ni Ni 0.3393 1.1124 'International Tables Vol C Tables 4.2.6.8 and 6.1.1.4'

loop_
_geom_angle_atom_site_label_1
_geom_angle_atom_site_label_2
_geom_angle_atom_site_label_3
_geom_angle
C5 Ni1 C4 171.33(6)
C5 Ni1 C1 88.21(6)
C4 Ni1 C1 85.19(7)
C5 Ni1 P1 94.69(4)
C4 Ni1 P1 91.89(5)
C1 Ni1 P1 177.09(5)
O2 P1 O3 106.95(8)
O2 P1 O1 101.38(8)
O3 P1 O1 98.41(7)
O2 P1 Ni1 107.63(5)
O3 P1 Ni1 122.62(5)
O1 P1 Ni1 117.52(6)
C16 O1 P1 127.70(14)
C19 O2 P1 127.05(13)
C22 O3 P1 129.83(11)
C5 N1 C6 110.74(13)
C5 N1 C8 130.13(12)
C6 N1 C8 119.12(13)
C5 N2 C7 110.57(13)
C5 N2 C12 129.98(12)
C7 N2 C12 119.45(13)
F1 C1 F2 103.24(13)
F1 C1 C2 105.80(14)
F2 C1 C2 104.81(13)
F1 C1 Ni1 118.00(11)
F2 C1 Ni1 111.83(11)
C2 C1 Ni1 112.00(11)
F3 C2 F4 106.18(14)
F3 C2 C3 107.96(15)
F4 C2 C3 111.81(15)
F3 C2 C1 109.24(15)
F4 C2 C1 114.68(14)
C3 C2 C1 106.80(13)
F5 C3 F6 105.63(14)
F5 C3 C2 112.03(15)
F6 C3 C2 107.77(15)
F5 C3 C4 115.02(15)
F6 C3 C4 108.42(14)
C2 C3 C4 107.69(13)
F8 C4 F7 103.15(12)
F8 C4 C3 106.04(13)
F7 C4 C3 104.25(13)
F8 C4 Ni1 119.13(11)
F7 C4 Ni1 110.84(10)
C3 C4 Ni1 112.09(10)
N1 C5 N2 104.10(12)
N1 C5 Ni1 126.14(11)
N2 C5 Ni1 129.23(11)
C7 C6 N1 107.34(14)
C6 C7 N2 107.25(14)
N1 C8 C11 112.67(13)
N1 C8 C9 108.14(15)
C11 C8 C9 108.68(17)
N1 C8 C10 107.49(15)
C11 C8 C10 109.72(17)
C9 C8 C10 110.11(17)
N2 C12 C15 111.22(13)
N2 C12 C13 108.62(14)
C15 C12 C13 110.57(15)
N2 C12 C14 107.68(13)
C15 C12 C14 108.47(15)
C13 C12 C14 110.25(15)
O1 C16 C17 107.99(19)
O1 C16 C18 110.9(2)
C17 C16 C18 113.14(19)
O2 C19 C20 105.71(19)
O2 C19 C21 108.6(2)
C20 C19 C21 112.7(2)
O3 C22 C23 106.23(18)
O3 C22 C24 109.22(18)
C23 C22 C24 112.0(2)

loop_
_geom_bond_atom_site_label_1
_geom_bond_atom_site_label_2
_geom_bond_distance
Ni1 C5 1.9454(14)
Ni1 C4 1.9447(15)
Ni1 C1 1.9555(16)
Ni1 P1 2.2150(5)
P1 O2 1.5818(14)
P1 O3 1.5926(13)
P1 O1 1.5943(13)
O1 C16 1.437(3)
O2 C19 1.459(2)
O3 C22 1.439(2)
N1 C5 1.3647(19)
N1 C6 1.383(2)
N1 C8 1.500(2)
N2 C5 1.3654(19)
N2 C7 1.388(2)
N2 C12 1.496(2)
C1 F1 1.3798(19)
C1 F2 1.392(2)
C1 C2 1.530(2)
C2 F3 1.356(2)
C2 F4 1.358(2)
C2 C3 1.509(2)
C3 F5 1.3509(19)
C3 F6 1.367(2)
C3 C4 1.525(2)
C4 F8 1.3871(18)
C4 F7 1.3904(19)
C6 C7 1.329(3)
C8 C11 1.506(2)
C8 C9 1.526(3)
C8 C10 1.537(3)
C12 C15 1.514(2)
C12 C13 1.531(2)
C12 C14 1.535(2)
C16 C17 1.511(3)
C16 C18 1.504(3)
C19 C20 1.507(3)
C19 C21 1.504(4)
C22 C23 1.511(3)
C22 C24 1.511(3)

loop_
_geom_torsion_atom_site_label_1
_geom_torsion_atom_site_label_2
_geom_torsion_atom_site_label_3
_geom_torsion_atom_site_label_4
_geom_torsion
C5 Ni1 P1 O2 128.84(7)
C4 Ni1 P1 O2 -45.52(8)
C1 Ni1 P1 O2 -47.3(10)
C5 Ni1 P1 O3 -106.64(8)
C4 Ni1 P1 O3 79.00(8)
C1 Ni1 P1 O3 77.2(10)
C5 Ni1 P1 O1 15.32(8)
C4 Ni1 P1 O1 -159.04(8)
C1 Ni1 P1 O1 -160.8(10)
O2 P1 O1 C16 137.90(17)
O3 P1 O1 C16 28.60(18)
Ni1 P1 O1 C16 -105.15(16)
O3 P1 O2 C19 52.48(18)
O1 P1 O2 C19 -50.07(18)
Ni1 P1 O2 C19 -174.03(16)
O2 P1 O3 C22 94.41(18)
O1 P1 O3 C22 -160.90(17)
Ni1 P1 O3 C22 -30.42(19)
C5 Ni1 C1 F1 -38.37(13)
C4 Ni1 C1 F1 136.00(14)
P1 Ni1 C1 F1 137.8(10)
C5 Ni1 C1 F2 81.13(12)
C4 Ni1 C1 F2 -104.51(12)
P1 Ni1 C1 F2 -102.7(10)
C5 Ni1 C1 C2 -161.56(13)
C4 Ni1 C1 C2 12.80(13)
P1 Ni1 C1 C2 14.6(11)
F1 C1 C2 F3 -47.83(17)
F2 C1 C2 F3 -156.55(14)
Ni1 C1 C2 F3 82.01(15)
F1 C1 C2 F4 71.20(19)
F2 C1 C2 F4 -37.5(2)
Ni1 C1 C2 F4 -158.97(12)
F1 C1 C2 C3 -164.34(14)
F2 C1 C2 C3 86.93(16)
Ni1 C1 C2 C3 -34.51(17)
F3 C2 C3 F5 52.96(19)
F4 C2 C3 F5 -63.5(2)
C1 C2 C3 F5 170.32(15)
F3 C2 C3 F6 168.74(13)
F4 C2 C3 F6 52.31(18)
C1 C2 C3 F6 -73.89(16)
F3 C2 C3 C4 -74.48(17)
F4 C2 C3 C4 169.08(14)
C1 C2 C3 C4 42.88(18)
F5 C3 C4 F8 68.49(19)
F6 C3 C4 F8 -49.47(17)
C2 C3 C4 F8 -165.83(13)
F5 C3 C4 F7 -40.01(18)
F6 C3 C4 F7 -157.97(13)
C2 C3 C4 F7 85.67(15)
F5 C3 C4 Ni1 -159.96(12)
F6 C3 C4 Ni1 82.08(15)
C2 C3 C4 Ni1 -34.28(17)
C5 Ni1 C4 F8 177.3(4)
C1 Ni1 C4 F8 136.64(13)
P1 Ni1 C4 F8 -43.26(12)
C5 Ni1 C4 F7 -63.3(5)
C1 Ni1 C4 F7 -103.96(11)
P1 Ni1 C4 F7 76.13(10)
C5 Ni1 C4 C3 52.7(5)
C1 Ni1 C4 C3 12.07(12)
P1 Ni1 C4 C3 -167.84(11)
C6 N1 C5 N2 0.77(18)
C8 N1 C5 N2 179.44(16)
C6 N1 C5 Ni1 -171.52(13)
C8 N1 C5 Ni1 7.2(2)
C7 N2 C5 N1 -0.96(18)
C12 N2 C5 N1 179.11(15)
C7 N2 C5 Ni1 170.99(13)
C12 N2 C5 Ni1 -8.9(2)
C4 Ni1 C5 N1 46.7(5)
C1 Ni1 C5 N1 87.23(14)
P1 Ni1 C5 N1 -92.58(13)
C4 Ni1 C5 N2 -123.6(4)
C1 Ni1 C5 N2 -83.09(15)
P1 Ni1 C5 N2 97.10(14)
C5 N1 C6 C7 -0.3(2)
C8 N1 C6 C7 -179.13(16)
N1 C6 C7 N2 -0.3(2)
C5 N2 C7 C6 0.8(2)
C12 N2 C7 C6 -179.24(16)
C5 N1 C8 C11 0.5(3)
C6 N1 C8 C11 179.11(18)
C5 N1 C8 C9 120.68(19)
C6 N1 C8 C9 -60.7(2)
C5 N1 C8 C10 -120.47(19)
C6 N1 C8 C10 58.1(2)
C5 N2 C12 C15 -8.8(2)
C7 N2 C12 C15 171.29(16)
C5 N2 C12 C13 113.13(18)
C7 N2 C12 C13 -66.8(2)
C5 N2 C12 C14 -127.49(18)
C7 N2 C12 C14 52.6(2)
P1 O1 C16 C17 141.61(17)
P1 O1 C16 C18 -93.9(2)
P1 O2 C19 C20 -139.78(18)
P1 O2 C19 C21 99.1(3)
P1 O3 C22 C23 139.82(17)
P1 O3 C22 C24 -99.2(2)
